data_2224488
loop_
_publ_author_name
'Anuradha, N.'
'Thiruvalluvar, A.'
'Pandiarajan, K.'
'Chitra, S.'
'Butcher, R. J.'

_publ_section_title 5-Acetyl-4-(4-methoxyphenyl)-6-methyl-3,4-dihydropyrimidine-2(1<i>H</i>)-thione
_journal_coeditor_code WN2363
_journal_issue 12
_journal_name_full 'Acta Crystallographica Section E'
_journal_page_first o3036
_journal_paper_doi 10.1107/S160053680904639X
_journal_volume 65
_journal_year 2009
_chemical_formula_iupac 'C14 H16 N2 O2 S'
_chemical_formula_moiety 'C14 H16 N2 O2 S'
_chemical_formula_structural 'C14 H16 N2 O2 S'
_chemical_formula_sum 'C14 H16 N2 O2 S'
_chemical_formula_weight 276.36
_chemical_melting_point 469.5
_chemical_name_common dihydropyrimidine
_chemical_name_systematic 5-Acetyl-4-(4-methoxyphenyl)-6-methyl-3,4-dihydropyrimidine-2(1<i>H</i>)-thione
_space_group_IT_number 14
_symmetry_cell_setting monoclinic
_symmetry_space_group_name_Hall '-P 2yn'
_symmetry_space_group_name_H-M 'P 1 21/n 1'
_atom_sites_solution_hydrogens geom
_atom_sites_solution_primary direct
_atom_sites_solution_secondary difmap
_cell_angle_alpha 90
_cell_angle_beta 100.9010(10)
_cell_angle_gamma 90
_cell_formula_units_Z 4
_cell_length_a 12.0415(2)
_cell_length_b 6.22190(10)
_cell_length_c 18.0192(3)
_cell_measurement_reflns_used 4545
_cell_measurement_temperature 110(2)
_cell_measurement_theta_max 74.055
_cell_measurement_theta_min 4.8668
_cell_volume 1325.66(4)
_computing_cell_refinement 'CrysAlis Pro (Oxford Diffraction, 2009)'
_computing_data_collection 'CrysAlis Pro (Oxford Diffraction, 2009)'
_computing_data_reduction 'CrysAlis Pro (Oxford Diffraction, 2009)'
_computing_molecular_graphics 'ORTEP-3 (Farrugia, 1997)'
_computing_publication_material 'PLATON (Spek, 2009)'
_computing_structure_refinement 'SHELXL97 (Sheldrick, 2008)'
_computing_structure_solution 'SHELXS97 (Sheldrick, 2008)'
_diffrn_ambient_temperature 110(2)
_diffrn_detector_area_resol_mean 10.5081
_diffrn_measured_fraction_theta_full 1.000
_diffrn_measured_fraction_theta_max 0.970
_diffrn_measurement_device_type 'Oxford Diffraction Xcalibur Ruby Gemini'
_diffrn_measurement_method \w
_diffrn_radiation_monochromator graphite
_diffrn_radiation_source 'fine-focus sealed tube'
_diffrn_radiation_type CuK\a
_diffrn_radiation_wavelength 1.54184
_diffrn_reflns_av_R_equivalents 0.0200
_diffrn_reflns_av_sigmaI/netI 0.0175
_diffrn_reflns_limit_h_max 15
_diffrn_reflns_limit_h_min -12
_diffrn_reflns_limit_k_max 7
_diffrn_reflns_limit_k_min -7
_diffrn_reflns_limit_l_max 22
_diffrn_reflns_limit_l_min -21
_diffrn_reflns_number 5263
_diffrn_reflns_theta_full 67.50
_diffrn_reflns_theta_max 74.05
_diffrn_reflns_theta_min 4.88
_diffrn_standards_decay_% 0
_diffrn_standards_interval_count 0
_diffrn_standards_interval_time 0
_diffrn_standards_number 0
_exptl_absorpt_coefficient_mu 2.170
_exptl_absorpt_correction_T_max 1.00000
_exptl_absorpt_correction_T_min 0.41772
_exptl_absorpt_correction_type multi-scan
_exptl_absorpt_process_details
;
(CrysAlis Pro; Oxford Diffraction, 2009)
;
_exptl_crystal_colour colorless
_exptl_crystal_density_diffrn 1.385
_exptl_crystal_density_method 'Not Measured'
_exptl_crystal_description needle
_exptl_crystal_F_000 584
_exptl_crystal_size_max 0.53
_exptl_crystal_size_mid 0.13
_exptl_crystal_size_min 0.10
_refine_diff_density_max 0.440
_refine_diff_density_min -0.277
_refine_ls_extinction_method none
_refine_ls_goodness_of_fit_ref 1.090
_refine_ls_hydrogen_treatment mixed
_refine_ls_matrix_type full
_refine_ls_number_parameters 183
_refine_ls_number_reflns 2616
_refine_ls_number_restraints 0
_refine_ls_restrained_S_all 1.090
_refine_ls_R_factor_all 0.0408
_refine_ls_R_factor_gt 0.0388
_refine_ls_shift/su_max 0.001
_refine_ls_shift/su_max_lt 0.001
_refine_ls_shift/su_mean 0.000
_refine_ls_structure_factor_coef Fsqd
_refine_ls_weighting_details 'calc w=1/[\s^2^(Fo^2^)+(0.0764P)^2^+0.4468P] where P=(Fo^2^+2Fc^2^)/3'
_refine_ls_weighting_scheme calc
_refine_ls_wR_factor_gt 0.1104
_refine_ls_wR_factor_ref 0.1119
_reflns_number_gt 2447
_reflns_number_total 2616
_reflns_threshold_expression I>2\s(I)
_cod_data_source_file wn2363.cif
_cod_data_source_block I
_cod_depositor_comments
;
The following automatic conversions were performed:
'_symmetry_cell_setting' value 'Monoclinic' changed to 'monoclinic'
according to '/home/saulius/struct/CIF-dictionaries/cif_core.dic'
dictionary named 'cif_core.dic' version 2.4.1 from 2010-06-29.

Automatic conversion script
Id: cif_fix_enum 1527 2010-12-29 10:47:43Z saulius 

The following automatic conversions were performed:

'_symmetry_cell_setting' value 'Monoclinic' changed to 'monoclinic'
according to /home/saulius/struct/CIF-dictionaries/cif_core.dic
dictionary named 'cif_core.dic' version 2.4.1 from 2010-06-29.

Automatic conversion script
Id: cif_fix_values 1715 2011-07-08 13:25:40Z adriana 
;
_cod_original_sg_symbol_H-M 'P 21/n'
_cod_database_code 2224488
_cod_database_fobs_code 2224488

loop_
_symmetry_equiv_pos_site_id
_symmetry_equiv_pos_as_xyz
1 x,y,z
2 1/2-x,1/2+y,1/2-z
3 -x,-y,-z
4 1/2+x,1/2-y,1/2+z

loop_
_atom_site_aniso_label
_atom_site_aniso_U_11
_atom_site_aniso_U_22
_atom_site_aniso_U_33
_atom_site_aniso_U_12
_atom_site_aniso_U_13
_atom_site_aniso_U_23
S2 0.0187(2) 0.0159(2) 0.0155(2) -0.00150(10) 0.00300(10) -0.00420(10)
O14 0.0145(5) 0.0235(6) 0.0196(5) -0.0007(4) 0.0030(4) 0.0031(4)
O15 0.0333(7) 0.0176(6) 0.0225(5) -0.0084(4) 0.0087(5) -0.0039(4)
N1 0.0175(6) 0.0134(6) 0.0161(6) -0.0030(5) 0.0042(5) -0.0007(5)
N3 0.0162(6) 0.0175(6) 0.0118(5) -0.0020(5) 0.0034(5) -0.0011(5)
C2 0.0127(6) 0.0139(7) 0.0140(6) 0.0025(5) -0.0003(5) -0.0006(5)
C4 0.0164(7) 0.0112(6) 0.0139(6) -0.0026(5) 0.0020(5) -0.0002(5)
C5 0.0152(7) 0.0135(7) 0.0128(6) 0.0016(5) 0.0014(5) -0.0003(5)
C6 0.0136(7) 0.0140(7) 0.0135(6) 0.0014(5) 0.0012(5) 0.0007(5)
C14 0.0191(7) 0.0262(8) 0.0253(8) 0.0031(6) 0.0028(6) 0.0052(7)
C15 0.0184(7) 0.0129(7) 0.0149(6) 0.0013(5) -0.0002(5) 0.0003(5)
C16 0.0222(7) 0.0162(7) 0.0154(6) -0.0001(5) 0.0025(5) -0.0029(5)
C41 0.0168(7) 0.0167(7) 0.0110(6) -0.0015(5) 0.0030(5) -0.0012(5)
C42 0.0173(7) 0.0166(7) 0.0151(6) -0.0042(5) 0.0042(5) 0.0004(6)
C43 0.0193(7) 0.0161(7) 0.0159(6) 0.0000(5) 0.0048(5) 0.0016(5)
C44 0.0147(7) 0.0205(7) 0.0128(6) -0.0008(5) 0.0032(5) -0.0014(5)
C45 0.0176(7) 0.0186(8) 0.0200(7) -0.0056(6) 0.0051(5) -0.0008(6)
C46 0.0198(7) 0.0143(7) 0.0178(7) -0.0021(5) 0.0046(5) 0.0001(5)
C61 0.0204(7) 0.0170(7) 0.0172(7) -0.0037(5) 0.0067(6) -0.0014(5)

loop_
_atom_site_type_symbol
_atom_site_label
_atom_site_fract_x
_atom_site_fract_y
_atom_site_fract_z
_atom_site_U_iso_or_equiv
_atom_site_thermal_displace_type
_atom_site_calc_flag
_atom_site_refinement_flags
_atom_site_occupancy
S S2 0.88945(3) 0.40406(6) 0.57843(2) 0.01670(10) Uani d . 1.000
O O14 0.29443(9) 0.06284(18) 0.34383(6) 0.0192(3) Uani d . 1.000
O O15 0.74168(10) -0.43229(18) 0.35876(6) 0.0240(3) Uani d . 1.000
N N1 0.90803(10) 0.2225(2) 0.44765(7) 0.0155(3) Uani d . 1.000
N N3 0.80719(10) 0.0321(2) 0.52096(7) 0.0151(3) Uani d . 1.000
C C2 0.86586(11) 0.2080(2) 0.51219(8) 0.0139(4) Uani d . 1.000
C C4 0.75819(12) -0.1161(2) 0.45957(8) 0.0140(4) Uani d . 1.000
C C5 0.82669(12) -0.1056(2) 0.39675(8) 0.0140(4) Uani d . 1.000
C C6 0.89493(12) 0.0647(2) 0.39170(8) 0.0139(4) Uani d . 1.000
C C14 0.26371(13) 0.2480(3) 0.29726(9) 0.0237(4) Uani d . 1.000
C C15 0.80594(12) -0.2907(2) 0.34489(8) 0.0158(4) Uani d . 1.000
C C16 0.85846(12) -0.3124(2) 0.27577(8) 0.0181(4) Uani d . 1.000
C C41 0.63430(12) -0.0628(2) 0.43028(8) 0.0148(4) Uani d . 1.000
C C42 0.60296(12) 0.1390(3) 0.40073(8) 0.0162(4) Uani d . 1.000
C C43 0.49062(12) 0.1883(2) 0.37094(8) 0.0169(4) Uani d . 1.000
C C44 0.40836(12) 0.0309(3) 0.37140(8) 0.0159(4) Uani d . 1.000
C C45 0.43784(12) -0.1707(3) 0.40213(8) 0.0185(4) Uani d . 1.000
C C46 0.55023(12) -0.2172(2) 0.43155(8) 0.0172(4) Uani d . 1.000
C C61 0.96218(13) 0.1116(2) 0.33106(8) 0.0178(4) Uani d . 1.000
H H1 0.9539(17) 0.328(3) 0.4448(11) 0.022(5) Uiso d . 1.000
H H3 0.7815(18) 0.021(4) 0.5615(12) 0.028(5) Uiso d . 1.000
H H4 0.76299 -0.26565 0.48025 0.0167 Uiso calc R 1.000
H H14A 0.30923 0.25272 0.25759 0.0356 Uiso calc R 1.000
H H14B 0.18337 0.23987 0.27404 0.0356 Uiso calc R 1.000
H H14C 0.27750 0.37814 0.32827 0.0356 Uiso calc R 1.000
H H16A 0.83989 -0.45371 0.25270 0.0271 Uiso calc R 1.000
H H16B 0.82891 -0.19969 0.23937 0.0271 Uiso calc R 1.000
H H16C 0.94075 -0.29797 0.29024 0.0271 Uiso calc R 1.000
H H42 0.65940 0.24570 0.40083 0.0194 Uiso calc R 1.000
H H43 0.47036 0.32683 0.35065 0.0202 Uiso calc R 1.000
H H45 0.38117 -0.27642 0.40300 0.0222 Uiso calc R 1.000
H H46 0.57023 -0.35485 0.45271 0.0206 Uiso calc R 1.000
H H61A 0.91214 0.10624 0.28142 0.0267 Uiso calc R 1.000
H H61B 0.99595 0.25503 0.33916 0.0267 Uiso calc R 1.000
H H61C 1.02218 0.00414 0.33314 0.0267 Uiso calc R 1.000

loop_
_atom_type_symbol
_atom_type_description
_atom_type_scat_dispersion_real
_atom_type_scat_dispersion_imag
_atom_type_scat_source
S S 0.3331 0.5567 'International Tables Vol C Tables 4.2.6.8 and 6.1.1.4'
O O 0.0492 0.0322 'International Tables Vol C Tables 4.2.6.8 and 6.1.1.4'
N N 0.0311 0.0180 'International Tables Vol C Tables 4.2.6.8 and 6.1.1.4'
H H 0.0000 0.0000 'International Tables Vol C Tables 4.2.6.8 and 6.1.1.4'
C C 0.0181 0.0091 'International Tables Vol C Tables 4.2.6.8 and 6.1.1.4'

loop_
_geom_angle_atom_site_label_1
_geom_angle_atom_site_label_2
_geom_angle_atom_site_label_3
_geom_angle_site_symmetry_1
_geom_angle_site_symmetry_2
_geom_angle_site_symmetry_3
_geom_angle
_geom_angle_publ_flag
C14 O14 C44 . . . 117.07(12) no
C2 N1 C6 . . . 124.27(12) no
C2 N3 C4 . . . 124.91(12) no
C2 N1 H1 . . . 116.6(13) no
C6 N1 H1 . . . 118.5(13) no
C2 N3 H3 . . . 117.3(16) no
C4 N3 H3 . . . 115.8(16) no
S2 C2 N3 . . . 122.14(11) no
N1 C2 N3 . . . 116.77(12) no
S2 C2 N1 . . . 121.08(10) no
N3 C4 C5 . . . 109.55(11) no
N3 C4 C41 . . . 110.53(11) no
C5 C4 C41 . . . 111.47(12) no
C4 C5 C15 . . . 112.76(11) no
C6 C5 C15 . . . 126.92(13) no
C4 C5 C6 . . . 120.28(12) no
N1 C6 C5 . . . 119.29(13) no
N1 C6 C61 . . . 112.65(11) no
C5 C6 C61 . . . 128.06(12) no
C5 C15 C16 . . . 123.16(12) no
O15 C15 C5 . . . 117.96(13) no
O15 C15 C16 . . . 118.88(12) no
C4 C41 C46 . . . 120.64(11) no
C42 C41 C46 . . . 118.84(13) no
C4 C41 C42 . . . 120.51(12) no
C41 C42 C43 . . . 121.41(14) no
C42 C43 C44 . . . 118.86(14) no
O14 C44 C43 . . . 123.70(15) no
C43 C44 C45 . . . 120.54(14) no
O14 C44 C45 . . . 115.74(14) no
C44 C45 C46 . . . 119.84(14) no
C41 C46 C45 . . . 120.48(13) no
N3 C4 H4 . . . 108.00 no
C5 C4 H4 . . . 108.00 no
C41 C4 H4 . . . 108.00 no
O14 C14 H14A . . . 109.00 no
O14 C14 H14B . . . 109.00 no
O14 C14 H14C . . . 109.00 no
H14A C14 H14B . . . 109.00 no
H14A C14 H14C . . . 109.00 no
H14B C14 H14C . . . 109.00 no
C15 C16 H16A . . . 109.00 no
C15 C16 H16B . . . 109.00 no
C15 C16 H16C . . . 109.00 no
H16A C16 H16B . . . 109.00 no
H16A C16 H16C . . . 109.00 no
H16B C16 H16C . . . 109.00 no
C41 C42 H42 . . . 119.00 no
C43 C42 H42 . . . 119.00 no
C42 C43 H43 . . . 121.00 no
C44 C43 H43 . . . 121.00 no
C44 C45 H45 . . . 120.00 no
C46 C45 H45 . . . 120.00 no
C41 C46 H46 . . . 120.00 no
C45 C46 H46 . . . 120.00 no
C6 C61 H61A . . . 109.00 no
C6 C61 H61B . . . 109.00 no
C6 C61 H61C . . . 109.00 no
H61A C61 H61B . . . 109.00 no
H61A C61 H61C . . . 109.00 no
H61B C61 H61C . . . 109.00 no

loop_
_geom_bond_atom_site_label_1
_geom_bond_atom_site_label_2
_geom_bond_site_symmetry_1
_geom_bond_site_symmetry_2
_geom_bond_distance
_geom_bond_publ_flag
S2 C2 . . 1.6927(14) no
O14 C14 . . 1.432(2) no
O14 C44 . . 1.3822(18) no
O15 C15 . . 1.2290(18) no
N1 C2 . . 1.3571(19) no
N1 C6 . . 1.3947(18) no
N3 C2 . . 1.3282(18) no
N3 C4 . . 1.4749(18) no
N1 H1 . . 0.87(2) no
N3 H3 . . 0.85(2) no
C4 C41 . . 1.522(2) no
C4 C5 . . 1.523(2) no
C5 C6 . . 1.3544(19) no
C5 C15 . . 1.4744(19) no
C6 C61 . . 1.507(2) no
C15 C16 . . 1.506(2) no
C41 C46 . . 1.3989(19) no
C41 C42 . . 1.388(2) no
C42 C43 . . 1.392(2) no
C43 C44 . . 1.394(2) no
C44 C45 . . 1.390(3) no
C45 C46 . . 1.387(2) no
C4 H4 . . 1.0000 no
C14 H14A . . 0.9800 no
C14 H14B . . 0.9800 no
C14 H14C . . 0.9800 no
C16 H16A . . 0.9800 no
C16 H16B . . 0.9800 no
C16 H16C . . 0.9800 no
C42 H42 . . 0.9500 no
C43 H43 . . 0.9500 no
C45 H45 . . 0.9500 no
C46 H46 . . 0.9500 no
C61 H61A . . 0.9800 no
C61 H61B . . 0.9800 no
C61 H61C . . 0.9800 no

loop_
_geom_contact_atom_site_label_1
_geom_contact_atom_site_label_2
_geom_contact_distance
_geom_contact_site_symmetry_1
_geom_contact_site_symmetry_2
_geom_contact_publ_flag
S2 N1 3.4641(13) . 3_766 no
S2 C16 3.6641(15) . 3_756 no
S2 H4 2.9400 . 1_565 no
S2 H1 2.61(2) . 3_766 no
S2 H14C 3.1600 . 3_666 no
S2 H16C 2.9000 . 3_756 no
S2 H61B 2.8000 . 3_766 no
S2 H61C 3.0800 . 3_756 no
O14 C14 3.181(2) . 2_545 no
O14 N3 2.9849(16) . 3_656 no
O15 N1 3.1588(17) . 1_545 no
O15 C42 3.310(2) . 1_545 no
O15 C46 3.1575(18) . . no
O15 C41 3.0411(18) . . no
O14 H3 2.15(2) . 3_656 no
O14 H14A 2.7900 . 2_545 no
O15 H4 2.3900 . . no
O15 H42 2.4200 . 1_545 no
O15 H16B 2.4600 . 2_645 no
O15 H61A 2.8500 . 2_645 no
N1 O15 3.1588(17) . 1_565 no
N1 S2 3.4641(13) . 3_766 no
N3 O14 2.9849(16) . 3_656 no
N3 H42 2.8600 . . no
C2 C42 3.440(2) . . no
C2 C6 3.5055(19) . 3_756 no
C6 C42 3.580(2) . . no
C6 C2 3.5055(19) . 3_756 no
C14 C14 3.532(3) . 2_545 no
C14 C14 3.532(3) . 2_555 no
C14 O14 3.181(2) . 2_555 no
C16 C43 3.480(2) . 2_645 no
C16 S2 3.6641(15) . 3_756 no
C16 C61 3.0069(18) . . no
C16 C42 3.314(2) . 2_645 no
C41 O15 3.0411(18) . . no
C42 C6 3.580(2) . . no
C42 O15 3.310(2) . 1_565 no
C42 C16 3.314(2) . 2_655 no
C42 C2 3.440(2) . . no
C43 C16 3.480(2) . 2_655 no
C46 O15 3.1575(18) . . no
C61 C16 3.0069(18) . . no
C2 H42 2.8900 . . no
C5 H42 2.9800 . . no
C6 H16C 3.0200 . . no
C6 H42 3.0800 . . no
C14 H43 2.5400 . . no
C15 H16A 3.0700 . 2_655 no
C15 H61A 3.1000 . . no
C16 H61C 2.8400 . . no
C16 H61A 2.6800 . . no
C42 H16B 2.9700 . 2_655 no
C42 H16A 3.0300 . 2_655 no
C43 H14C 2.8000 . . no
C43 H14A 2.7200 . . no
C44 H3 2.80(2) . 3_656 no
C45 H3 2.99(2) . 3_656 no
C61 H16B 2.8400 . . no
C61 H16C 2.6500 . . no
H1 H61B 2.1100 . . no
H1 S2 2.61(2) . 3_766 no
H3 O14 2.15(2) . 3_656 no
H3 C44 2.80(2) . 3_656 no
H3 C45 2.99(2) . 3_656 no
H4 S2 2.9400 . 1_545 no
H4 O15 2.3900 . . no
H4 H46 2.3500 . . no
H14A C43 2.7200 . . no
H14A H43 2.3600 . . no
H14A O14 2.7900 . 2_555 no
H14C C43 2.8000 . . no
H14C H43 2.3000 . . no
H14C S2 3.1600 . 3_666 no
H16A C15 3.0700 . 2_645 no
H16A C42 3.0300 . 2_645 no
H16A H16B 2.5700 . 2_645 no
H16B C61 2.8400 . . no
H16B H61A 2.2200 . . no
H16B O15 2.4600 . 2_655 no
H16B C42 2.9700 . 2_645 no
H16B H16A 2.5700 . 2_655 no
H16B H42 2.5800 . 2_645 no
H16C C6 3.0200 . . no
H16C C61 2.6500 . . no
H16C H61A 2.5400 . . no
H16C H61C 2.1900 . . no
H16C S2 2.9000 . 3_756 no
H42 O15 2.4200 . 1_565 no
H42 N3 2.8600 . . no
H42 C2 2.8900 . . no
H42 C5 2.9800 . . no
H42 C6 3.0800 . . no
H42 H16B 2.5800 . 2_655 no
H43 C14 2.5400 . . no
H43 H14A 2.3600 . . no
H43 H14C 2.3000 . . no
H46 H4 2.3500 . . no
H61A C15 3.1000 . . no
H61A C16 2.6800 . . no
H61A H16B 2.2200 . . no
H61A H16C 2.5400 . . no
H61A O15 2.8500 . 2_655 no
H61B H1 2.1100 . . no
H61B S2 2.8000 . 3_766 no
H61C C16 2.8400 . . no
H61C H16C 2.1900 . . no
H61C S2 3.0800 . 3_756 no

loop_
_geom_hbond_atom_site_label_D
_geom_hbond_atom_site_label_H
_geom_hbond_atom_site_label_A
_geom_hbond_site_symmetry_A
_geom_hbond_distance_DH
_geom_hbond_distance_HA
_geom_hbond_distance_DA
_geom_hbond_angle_DHA
_geom_hbond_publ_flag
N1 H1 S2 3_766 0.87(2) 2.61(2) 3.4640(10) 169.3(18) yes
N3 H3 O14 3_656 0.85(2) 2.15(2) 2.985(2) 170(2) yes
C16 H16B O15 2_655 0.98 2.46 3.4377(17) 176 yes
C42 H42 O15 1_565 0.95 2.42 3.310(2) 156 yes
C61 H61B S2 3_766 0.98 2.80 3.7190(14) 157 yes

loop_
_geom_torsion_atom_site_label_1
_geom_torsion_atom_site_label_2
_geom_torsion_atom_site_label_3
_geom_torsion_atom_site_label_4
_geom_torsion_site_symmetry_1
_geom_torsion_site_symmetry_2
_geom_torsion_site_symmetry_3
_geom_torsion_site_symmetry_4
_geom_torsion
_geom_torsion_publ_flag
C14 O14 C44 C43 . . . . 14.8(2) no
C14 O14 C44 C45 . . . . -166.54(13) no
C6 N1 C2 S2 . . . . 178.02(11) no
C6 N1 C2 N3 . . . . -1.0(2) no
C2 N1 C6 C5 . . . . 7.1(2) no
C2 N1 C6 C61 . . . . -173.10(13) no
C4 N3 C2 S2 . . . . 163.27(11) no
C4 N3 C2 N1 . . . . -17.7(2) no
C2 N3 C4 C5 . . . . 26.71(18) no
C2 N3 C4 C41 . . . . -96.51(16) no
N3 C4 C5 C6 . . . . -19.06(18) no
N3 C4 C5 C15 . . . . 162.80(11) no
C41 C4 C5 C6 . . . . 103.60(15) no
C41 C4 C5 C15 . . . . -74.54(14) no
N3 C4 C41 C42 . . . . 59.07(17) no
N3 C4 C41 C46 . . . . -121.95(14) no
C5 C4 C41 C42 . . . . -63.03(16) no
C5 C4 C41 C46 . . . . 115.95(14) no
C4 C5 C6 N1 . . . . 4.6(2) no
C4 C5 C6 C61 . . . . -175.22(13) no
C15 C5 C6 N1 . . . . -177.58(13) no
C15 C5 C6 C61 . . . . 2.6(2) no
C4 C5 C15 O15 . . . . -2.64(19) no
C4 C5 C15 C16 . . . . 176.60(12) no
C6 C5 C15 O15 . . . . 179.36(14) no
C6 C5 C15 C16 . . . . -1.4(2) no
C4 C41 C42 C43 . . . . 177.44(13) no
C46 C41 C42 C43 . . . . -1.6(2) no
C4 C41 C46 C45 . . . . -177.50(13) no
C42 C41 C46 C45 . . . . 1.5(2) no
C41 C42 C43 C44 . . . . 0.3(2) no
C42 C43 C44 O14 . . . . 179.52(13) no
C42 C43 C44 C45 . . . . 1.0(2) no
O14 C44 C45 C46 . . . . -179.68(13) no
C43 C44 C45 C46 . . . . -1.0(2) no
C44 C45 C46 C41 . . . . -0.2(2) no

loop_
_cod_related_entry_id
_cod_related_entry_database
_cod_related_entry_code
1 ChemSpider 2352926
